data_7246292
loop_
_publ_author_name
'Battula, Himabindu'
'Nath, Moromi'
'Mishra, Sabyashachi'
'Jayanty, Subbalakshmi'

_publ_section_title
;
 Spirocyclic rhodamine B benzoisothiazole derivative: a multi-stimuli
 fluorescent switch manifesting ethanol-responsiveness, photo
 responsiveness, and acidochromism.
;
_journal_issue 8
_journal_name_full 'RSC advances'
_journal_page_first 5134
_journal_page_last 5148
_journal_paper_doi 10.1039/d2ra08022b
_journal_volume 13
_journal_year 2023
_chemical_absolute_configuration unk
_chemical_formula_moiety 'C35 H33 N5 O4 S'
_chemical_formula_sum 'C35 H33 N5 O4 S'
_chemical_formula_weight 619.72
_space_group_crystal_system monoclinic
_space_group_IT_number 4
_space_group_name_Hall 'P 2yb'
_space_group_name_H-M_alt 'P 1 21 1'
_atom_sites_solution_hydrogens geom
_atom_sites_solution_primary direct
_audit_creation_date 2022-08-02
_audit_creation_method
;
Olex2 1.3
(compiled 2020.11.12 svn.r5f609507 for OlexSys, GUI svn.r6408)
;
_audit_update_record
;
2022-08-18 deposited with the CCDC.	2023-01-24 downloaded from the CCDC.
;
_cell_angle_alpha 90
_cell_angle_beta 111.908(2)
_cell_angle_gamma 90
_cell_formula_units_Z 4
_cell_length_a 10.65490(10)
_cell_length_b 24.1161(3)
_cell_length_c 12.8100(2)
_cell_measurement_reflns_used 18772
_cell_measurement_temperature 100
_cell_measurement_theta_max 78.7700
_cell_measurement_theta_min 4.1400
_cell_volume 3053.88(8)
_computing_cell_refinement 'CrysAlisPro 1.171.39.20a (Rigaku OD, 2015)'
_computing_data_collection 'CrysAlisPro 1.171.39.20a (Rigaku OD, 2015)'
_computing_data_reduction 'CrysAlisPro 1.171.39.20a (Rigaku OD, 2015)'
_computing_molecular_graphics 'Olex2 1.3 (Dolomanov et al., 2009)'
_computing_publication_material 'Olex2 1.3 (Dolomanov et al., 2009)'
_computing_structure_refinement 'SHELXL 2013/1 (Sheldrick, 2015)'
_computing_structure_solution 'SHELXS  (Sheldrick, 2008)'
_diffrn_ambient_temperature 100.0
_diffrn_detector 'CCD plate'
_diffrn_measured_fraction_theta_full 0.999
_diffrn_measured_fraction_theta_max 0.983
_diffrn_measurement_details
;
List of Runs (angles in degrees, time in seconds):

  # Type    Start    End  Width  t~exp~   \w     \q     \k     \f   Frames
#--------------------------------------------------------------------------
  1  \w     -5.00  46.00   0.50    5.09    --    0.00   0.00  60.00  102
  2  \w     63.00  88.00   0.50    5.09    --    0.00  77.00 150.00   50
  3  \w    -30.00  56.00   0.50    5.09    --    0.00  77.00 150.00  172
  4  \w    -29.00  84.00   0.50    5.09    --    0.00  82.00   0.00  226
  5  \w    -88.00 -25.00   0.50    5.09    --    0.00   0.00  60.00  126
  6  \w     50.00  89.00   0.50    5.09    --    0.00  57.00  60.00   78
  7  \w     19.00 139.00   0.50   20.35    --  107.20 -82.00-150.00  240
  8  \w     48.00 140.00   0.50   20.35    --  107.20 -82.00  60.00  184
  9  \w     80.00 197.00   0.50   20.35    --  107.20  15.00 150.00  234
 10  \w     48.00 110.00   0.50   20.35    --  107.20 -82.00   0.00  124
 11  \w    112.00 138.00   0.50   20.35    --  107.20 -82.00   0.00   52
 12  \w     19.00  89.00   0.50   20.35    --  107.20 -30.00  90.00  140
 13  \w     19.00 125.00   0.50   20.35    --  107.20 -61.00-150.00  212
 14  \w     19.00  79.00   0.50   20.35    --  107.20 -15.00 -90.00  120
 15  \w    160.00 186.00   0.50   20.35    --  107.20  82.00  30.00   52
 16  \w     69.00 114.00   0.50   20.35    --  107.20 -82.00 -60.00   90
 17  \w     45.00 104.00   0.50   20.35    --  107.20 -82.00 150.00  118
 18  \w     93.00 183.00   0.50   20.35    --  107.20  61.00  60.00  180
 19  \w    103.00 135.00   0.50   20.35    --  107.20 -15.00 150.00   64
 20  \w     99.00 125.00   0.50   20.35    --  107.20 -15.00 -90.00   52
 21  \w     19.00  98.00   0.50   20.35    --  107.20 -15.00 150.00  158
 22  \w     18.00 131.00   0.50   20.35    --  107.20 -61.00   0.00  226
 23  \w     20.00  45.00   0.50   20.35    --  107.20 -15.00  60.00   50
 24  \w     87.00 112.00   0.50   20.35    --  107.20 -15.00  60.00   50
 25  \w     79.00 104.00   0.50   20.35    --  107.20 -82.00 120.00   50
 26  \w    100.00 125.00   0.50   20.35    --  107.20 -61.00-120.00   50
 27  \w     82.00 107.00   0.50   20.35    --  107.20 -82.00-180.00   50
 28  \w    103.00 143.00   0.50   20.35    --  107.20  82.00  30.00   80
;
_diffrn_measurement_device 'four-circle diffractometer'
_diffrn_measurement_device_type 'XtaLAB Pro: Kappa dual home/near'
_diffrn_measurement_method '\w scans'
_diffrn_orient_matrix_type 'CrysAlisPro convention (1999,Acta A55,543-557)'
_diffrn_orient_matrix_UB_11 -0.0645767000
_diffrn_orient_matrix_UB_12 0.0573474000
_diffrn_orient_matrix_UB_13 -0.0023802000
_diffrn_orient_matrix_UB_21 0.1415841000
_diffrn_orient_matrix_UB_22 0.0266384000
_diffrn_orient_matrix_UB_23 0.0452514000
_diffrn_orient_matrix_UB_31 -0.0080679000
_diffrn_orient_matrix_UB_32 0.0088291000
_diffrn_orient_matrix_UB_33 -0.1215353000
_diffrn_radiation_monochromator graphite
_diffrn_radiation_probe x-ray
_diffrn_radiation_type 'Cu K\a'
_diffrn_radiation_wavelength 1.54184
_diffrn_reflns_av_R_equivalents 0.0451
_diffrn_reflns_av_unetI/netI 0.0451
_diffrn_reflns_Laue_measured_fraction_full 0.999
_diffrn_reflns_Laue_measured_fraction_max 0.983
_diffrn_reflns_limit_h_max 13
_diffrn_reflns_limit_h_min -13
_diffrn_reflns_limit_k_max 30
_diffrn_reflns_limit_k_min -30
_diffrn_reflns_limit_l_max 10
_diffrn_reflns_limit_l_min -15
_diffrn_reflns_number 37072
_diffrn_reflns_point_group_measured_fraction_full 0.992
_diffrn_reflns_point_group_measured_fraction_max 0.960
_diffrn_reflns_theta_full 67.684
_diffrn_reflns_theta_max 79.782
_diffrn_reflns_theta_min 3.719
_diffrn_source 'fine-focus sealed X-ray tube'
_diffrn_source_type 'Enhance (Cu) X-ray Source'
_exptl_absorpt_coefficient_mu 1.339
_exptl_absorpt_correction_T_max 1.00000
_exptl_absorpt_correction_T_min 0.58833
_exptl_absorpt_correction_type multi-scan
_exptl_absorpt_process_details
;
CrysAlisPro 1.171.39.20a (Rigaku Oxford Diffraction, 2015)
Empirical absorption correction using spherical harmonics,
 implemented in SCALE3 ABSPACK scaling algorithm.
;
_exptl_crystal_colour 'clear brownish brown'
_exptl_crystal_colour_lustre clear
_exptl_crystal_colour_modifier brownish
_exptl_crystal_colour_primary brown
_exptl_crystal_density_diffrn 1.348
_exptl_crystal_description block
_exptl_crystal_F_000 1304
_exptl_crystal_size_max 0.2
_exptl_crystal_size_mid 0.1
_exptl_crystal_size_min 0.05
_refine_diff_density_max 0.831
_refine_diff_density_min -0.511
_refine_diff_density_rms 0.058
_refine_ls_abs_structure_details
;
 Flack x determined using 5220 quotients [(I+)-(I-)]/[(I+)+(I-)]
 (Parsons and Flack (2004), Acta Cryst. A60, s61).
;
_refine_ls_abs_structure_Flack 0.174(7)
_refine_ls_extinction_method none
_refine_ls_goodness_of_fit_ref 1.038
_refine_ls_hydrogen_treatment constr
_refine_ls_matrix_type full
_refine_ls_number_parameters 819
_refine_ls_number_reflns 12789
_refine_ls_number_restraints 1
_refine_ls_restrained_S_all 1.038
_refine_ls_R_factor_all 0.0553
_refine_ls_R_factor_gt 0.0513
_refine_ls_shift/su_max 0.000
_refine_ls_shift/su_mean 0.000
_refine_ls_structure_factor_coef Fsqd
_refine_ls_weighting_details
;
 w=1/[\s^2^(Fo^2^)+(0.0910P)^2^+0.8800P]
 where P=(Fo^2^+2Fc^2^)/3
;
_refine_ls_weighting_scheme calc
_refine_ls_wR_factor_gt 0.1403
_refine_ls_wR_factor_ref 0.1437
_reflns_Friedel_coverage 0.907
_reflns_Friedel_fraction_full 0.985
_reflns_Friedel_fraction_max 0.936
_reflns_number_gt 11761
_reflns_number_total 12789
_reflns_threshold_expression 'I > 2\s(I)'
_cod_data_source_file d2ra08022b2.cif
_cod_data_source_block exp_965_rh-bit-2f
_cod_database_code 7246292
_shelxl_version_number 2012-9
_shelx_space_group_comment
;
The symmetry employed for this shelxl refinement is uniquely defined
by the following loop, which should always be used as a source of
symmetry information in preference to the above space-group names.
They are only intended as comments.
;
_shelx_estimated_absorpt_t_max 0.936
_shelx_estimated_absorpt_t_min 0.776
_reflns_odcompleteness_completeness 99.94
_reflns_odcompleteness_iscentric 1
_reflns_odcompleteness_theta 71.98
_olex2_refinement_description
;
1. Fixed Uiso
 At 1.2 times of:
  All C(H) groups, All C(H,H) groups
 At 1.5 times of:
  All C(H,H,H) groups
2.a Secondary CH2 refined with riding coordinates:
 C14(H14A,H14B), C16(H16A,H16B), C18(H18A,H18B), C20(H20A,H20B), C49(H49A,
 H49B), C51(H51A,H51B), C53(H53A,H53B), C55(H55A,H55B)
2.b Aromatic/amide H refined with riding coordinates:
 C2(H2), C4(H4), C5(H5), C9(H9), C10(H10), C12(H12), C23(H23), C24(H24),
 C25(H25), C26(H26), C31(H31), C33(H33), C34(H34), C37(H37), C40(H40), C44(H44),
  C45(H45), C47(H47), C58(H58), C59(H59), C60(H60), C61(H61), C66(H66),
 C68(H68), C69(H69), C39(H39)
2.c Idealised Me refined as rotating group:
 C15(H15A,H15B,H15C), C17(H17A,H17B,H17C), C19(H19A,H19B,H19C), C21(H21A,H21B,
 H21C), C50(H50A,H50B,H50C), C52(H52A,H52B,H52C), C54(H54A,H54B,H54C), C56(H56A,
 H56B,H56C)
;
_olex2_submission_special_instructions 'No special instructions were received'
_oxdiff_exptl_absorpt_empirical_details
;
Empirical correction (ABSPACK) includes:
- Absorption correction using spherical harmonics
- Frame scaling
;
_oxdiff_exptl_absorpt_empirical_full_max 2.597
_oxdiff_exptl_absorpt_empirical_full_min 0.585

loop_
_space_group_symop_operation_xyz
'x, y, z'
'-x, y+1/2, -z'

loop_
_atom_site_label
_atom_site_type_symbol
_atom_site_fract_x
_atom_site_fract_y
_atom_site_fract_z
_atom_site_U_iso_or_equiv
_atom_site_adp_type
_atom_site_occupancy
_atom_site_site_symmetry_order
_atom_site_calc_flag
_atom_site_refinement_flags_posn
_atom_site_refinement_flags_adp
_atom_site_refinement_flags_occupancy
_atom_site_disorder_assembly
_atom_site_disorder_group
S1 S 0.59121(10) 0.49553(4) 1.06892(8) 0.0336(2) Uani 1 1 d . . . . .
O1 O 0.3001(3) 0.52545(10) 1.1468(2) 0.0309(6) Uani 1 1 d . . . . .
O2 O 0.4620(3) 0.56347(12) 0.7200(2) 0.0313(6) Uani 1 1 d . . . . .
O3 O 0.9727(3) 0.68179(16) 0.8731(4) 0.0547(9) Uani 1 1 d . . . . .
O4 O 0.7625(3) 0.68017(13) 0.7629(3) 0.0412(7) Uani 1 1 d . . . . .
N1 N 0.2505(3) 0.33127(13) 1.0934(3) 0.0300(7) Uani 1 1 d . . . . .
N2 N 0.3018(4) 0.71652(14) 1.2325(3) 0.0404(9) Uani 1 1 d . . . . .
N3 N 0.4223(3) 0.55082(13) 0.8850(2) 0.0233(6) Uani 1 1 d . . . . .
N4 N 0.7547(3) 0.50640(17) 1.1214(3) 0.0384(8) Uani 1 1 d . . . . .
N5 N 0.8568(4) 0.66426(14) 0.8470(3) 0.0347(7) Uani 1 1 d . . . . .
C1 C 0.2895(4) 0.48231(15) 1.0745(3) 0.0260(7) Uani 1 1 d . . . . .
C2 C 0.2732(4) 0.43091(15) 1.1157(3) 0.0271(7) Uani 1 1 d . . . . .
H2 H 0.2679 0.4283 1.1879 0.033 Uiso 1 1 calc R U . . .
C3 C 0.2644(4) 0.38254(15) 1.0524(3) 0.0262(7) Uani 1 1 d . . . . .
C4 C 0.2738(4) 0.38901(15) 0.9458(3) 0.0280(7) Uani 1 1 d . . . . .
H4 H 0.2712 0.3572 0.9012 0.034 Uiso 1 1 calc R U . . .
C5 C 0.2868(4) 0.44084(15) 0.9061(3) 0.0270(7) Uani 1 1 d . . . . .
H5 H 0.2906 0.4438 0.8334 0.032 Uiso 1 1 calc R U . . .
C6 C 0.2945(3) 0.48941(15) 0.9682(3) 0.0249(7) Uani 1 1 d . . . . .
C7 C 0.3026(4) 0.54569(14) 0.9204(3) 0.0239(7) Uani 1 1 d . . . . .
C8 C 0.3055(4) 0.59059(15) 1.0039(3) 0.0252(7) Uani 1 1 d . . . . .
C9 C 0.3035(4) 0.64685(16) 0.9771(3) 0.0308(8) Uani 1 1 d . . . . .
H9 H 0.3031 0.6568 0.9053 0.037 Uiso 1 1 calc R U . . .
C10 C 0.3020(4) 0.68844(16) 1.0501(3) 0.0327(8) Uani 1 1 d . . . . .
H10 H 0.2994 0.7261 1.0275 0.039 Uiso 1 1 calc R U . . .
C11 C 0.3042(4) 0.67574(16) 1.1588(3) 0.0305(8) Uani 1 1 d . . . . .
C12 C 0.3077(4) 0.61927(15) 1.1864(3) 0.0286(7) Uani 1 1 d . . . . .
H12 H 0.3111 0.6088 1.2588 0.034 Uiso 1 1 calc R U . . .
C13 C 0.3063(4) 0.57879(14) 1.1101(3) 0.0260(7) Uani 1 1 d . . . . .
C14 C 0.2363(4) 0.28137(16) 1.0261(4) 0.0344(8) Uani 1 1 d . . . . .
H14A H 0.2650 0.2491 1.0774 0.041 Uiso 1 1 calc R U . . .
H14B H 0.2985 0.2841 0.9850 0.041 Uiso 1 1 calc R U . . .
C15 C 0.0941(5) 0.2706(2) 0.9413(4) 0.0448(10) Uani 1 1 d . . . . .
H15A H 0.0656 0.3015 0.8881 0.067 Uiso 1 1 calc R U . . .
H15B H 0.0316 0.2670 0.9810 0.067 Uiso 1 1 calc R U . . .
H15C H 0.0935 0.2362 0.9004 0.067 Uiso 1 1 calc R U . . .
C16 C 0.2296(4) 0.32626(16) 1.1998(3) 0.0345(8) Uani 1 1 d . . . . .
H16A H 0.2947 0.3509 1.2559 0.041 Uiso 1 1 calc R U . . .
H16B H 0.2507 0.2877 1.2274 0.041 Uiso 1 1 calc R U . . .
C17 C 0.0891(5) 0.3402(2) 1.1937(5) 0.0526(12) Uani 1 1 d . . . . .
H17A H 0.0238 0.3150 1.1409 0.079 Uiso 1 1 calc R U . . .
H17B H 0.0673 0.3785 1.1677 0.079 Uiso 1 1 calc R U . . .
H17C H 0.0850 0.3362 1.2684 0.079 Uiso 1 1 calc R U . . .
C18 C 0.2966(5) 0.77494(16) 1.2021(4) 0.0374(9) Uani 1 1 d . . . . .
H18A H 0.2601 0.7965 1.2502 0.045 Uiso 1 1 calc R U . . .
H18B H 0.2339 0.7796 1.1230 0.045 Uiso 1 1 calc R U . . .
C19 C 0.4340(5) 0.79785(19) 1.2152(5) 0.0472(11) Uani 1 1 d . . . . .
H19A H 0.4748 0.7742 1.1741 0.071 Uiso 1 1 calc R U . . .
H19B H 0.4925 0.7985 1.2951 0.071 Uiso 1 1 calc R U . . .
H19C H 0.4235 0.8356 1.1847 0.071 Uiso 1 1 calc R U . . .
C20 C 0.2956(6) 0.70271(19) 1.3415(4) 0.0439(11) Uani 1 1 d . . . . .
H20A H 0.3257 0.7351 1.3921 0.053 Uiso 1 1 calc R U . . .
H20B H 0.3588 0.6718 1.3755 0.053 Uiso 1 1 calc R U . . .
C21 C 0.1537(6) 0.6861(2) 1.3323(5) 0.0534(12) Uani 1 1 d . . . . .
H21A H 0.1219 0.6550 1.2797 0.080 Uiso 1 1 calc R U . . .
H21B H 0.0923 0.7176 1.3047 0.080 Uiso 1 1 calc R U . . .
H21C H 0.1559 0.6749 1.4065 0.080 Uiso 1 1 calc R U . . .
C22 C 0.1886(4) 0.55440(14) 0.8078(3) 0.0256(7) Uani 1 1 d . . . . .
C23 C 0.0502(4) 0.55613(17) 0.7843(4) 0.0353(9) Uani 1 1 d . . . . .
H23 H 0.0156 0.5527 0.8425 0.042 Uiso 1 1 calc R U . . .
C24 C -0.0355(5) 0.56301(19) 0.6731(4) 0.0442(11) Uani 1 1 d . . . . .
H24 H -0.1303 0.5648 0.6552 0.053 Uiso 1 1 calc R U . . .
C25 C 0.0138(5) 0.5674(2) 0.5869(4) 0.0454(11) Uani 1 1 d . . . . .
H25 H -0.0477 0.5714 0.5113 0.054 Uiso 1 1 calc R U . . .
C26 C 0.1508(4) 0.56589(17) 0.6102(3) 0.0347(8) Uani 1 1 d . . . . .
H26 H 0.1855 0.5689 0.5520 0.042 Uiso 1 1 calc R U . . .
C27 C 0.2366(4) 0.55981(15) 0.7222(3) 0.0284(7) Uani 1 1 d . . . . .
C28 C 0.3851(4) 0.55809(14) 0.7694(3) 0.0258(7) Uani 1 1 d . . . . .
C29 C 0.5537(4) 0.54115(15) 0.9592(3) 0.0255(7) Uani 1 1 d . . . . .
C30 C 0.6756(4) 0.56535(16) 0.9630(3) 0.0274(7) Uani 1 1 d . . . . .
C31 C 0.7002(4) 0.60633(15) 0.8935(3) 0.0278(7) Uani 1 1 d . . . . .
H31 H 0.6285 0.6217 0.8312 0.033 Uiso 1 1 calc R U . . .
C32 C 0.8310(4) 0.62288(16) 0.9198(4) 0.0309(8) Uani 1 1 d . . . . .
C33 C 0.9420(4) 0.60240(19) 1.0125(4) 0.0364(9) Uani 1 1 d . . . . .
H33 H 1.0305 0.6162 1.0273 0.044 Uiso 1 1 calc R U . . .
C34 C 0.9215(4) 0.5630(2) 1.0803(4) 0.0387(9) Uani 1 1 d . . . . .
H34 H 0.9954 0.5488 1.1424 0.046 Uiso 1 1 calc R U . . .
C35 C 0.7867(4) 0.54318(18) 1.0571(4) 0.0328(8) Uani 1 1 d . . . . .
S2 S 0.30367(9) 0.50872(4) 0.39402(8) 0.0332(2) Uani 1 1 d . . . . .
O5 O 0.6271(3) 0.46983(11) 0.3228(2) 0.0324(6) Uani 1 1 d . . . . .
O6 O 0.4330(3) 0.44090(12) 0.7396(2) 0.0325(6) Uani 1 1 d . . . . .
O7 O 0.1405(4) 0.31114(14) 0.6805(3) 0.0463(8) Uani 1 1 d . . . . .
O8 O -0.0708(4) 0.31134(17) 0.5708(4) 0.0655(12) Uani 1 1 d . . . . .
N6 N 0.5708(4) 0.27962(15) 0.2261(3) 0.0354(7) Uani 1 1 d . . . . .
N7 N 0.7044(5) 0.66259(15) 0.3781(3) 0.0463(10) Uani 1 1 d . . . . .
N8 N 0.4750(3) 0.45163(12) 0.5754(2) 0.0232(6) Uani 1 1 d . . . . .
N9 N 0.1402(4) 0.49683(16) 0.3413(3) 0.0364(7) Uani 1 1 d . . . . .
N10 N 0.0457(4) 0.32885(15) 0.5991(4) 0.0418(9) Uani 1 1 d . . . . .
C36 C 0.5996(4) 0.41831(16) 0.3540(3) 0.0270(7) Uani 1 1 d . . . . .
C37 C 0.5963(4) 0.37659(16) 0.2786(3) 0.0297(8) Uani 1 1 d . . . . .
H37 H 0.6085 0.3857 0.2109 0.036 Uiso 1 1 calc R U . . .
C38 C 0.5754(4) 0.32118(16) 0.3006(3) 0.0309(8) Uani 1 1 d . . . . .
C40 C 0.5605(4) 0.35289(16) 0.4755(4) 0.0332(8) Uani 1 1 d . . . . .
H40 H 0.5477 0.3442 0.5432 0.040 Uiso 1 1 calc R U . . .
C41 C 0.5815(4) 0.40813(15) 0.4541(3) 0.0258(7) Uani 1 1 d . . . . .
C42 C 0.5925(4) 0.45361(15) 0.5378(3) 0.0259(7) Uani 1 1 d . . . . .
C43 C 0.6069(3) 0.50977(15) 0.4900(3) 0.0254(7) Uani 1 1 d . . . . .
C44 C 0.6072(4) 0.55917(16) 0.5468(3) 0.0290(7) Uani 1 1 d . . . . .
H44 H 0.5886 0.5578 0.6138 0.035 Uiso 1 1 calc R U . . .
C45 C 0.6335(4) 0.60977(16) 0.5095(3) 0.0296(8) Uani 1 1 d . . . . .
H45 H 0.6301 0.6425 0.5496 0.036 Uiso 1 1 calc R U . . .
C46 C 0.6657(4) 0.61364(16) 0.4120(3) 0.0319(8) Uani 1 1 d . . . . .
C47 C 0.6595(4) 0.56422(17) 0.3522(3) 0.0328(8) Uani 1 1 d . . . . .
H47 H 0.6762 0.5652 0.2844 0.039 Uiso 1 1 calc R U . . .
C48 C 0.6298(4) 0.51437(16) 0.3904(3) 0.0277(7) Uani 1 1 d . . . . .
C49 C 0.5725(6) 0.22171(19) 0.2586(4) 0.0493(12) Uani 1 1 d . . . . .
H49A H 0.5468 0.1984 0.1902 0.059 Uiso 1 1 calc R U . . .
H49B H 0.5035 0.2161 0.2922 0.059 Uiso 1 1 calc R U . . .
C50 C 0.7076(8) 0.2026(2) 0.3411(5) 0.073(2) Uani 1 1 d . . . . .
H50A H 0.7699 0.1972 0.3018 0.110 Uiso 1 1 calc R U . . .
H50B H 0.6963 0.1675 0.3752 0.110 Uiso 1 1 calc R U . . .
H50C H 0.7445 0.2306 0.4000 0.110 Uiso 1 1 calc R U . . .
C51 C 0.5967(4) 0.29290(19) 0.1242(4) 0.0368(9) Uani 1 1 d . . . . .
H51A H 0.5440 0.3264 0.0893 0.044 Uiso 1 1 calc R U . . .
H51B H 0.5626 0.2620 0.0701 0.044 Uiso 1 1 calc R U . . .
C52 C 0.7447(5) 0.3031(3) 0.1423(5) 0.0553(14) Uani 1 1 d . . . . .
H52A H 0.7511 0.3154 0.0716 0.083 Uiso 1 1 calc R U . . .
H52B H 0.7961 0.2687 0.1673 0.083 Uiso 1 1 calc R U . . .
H52C H 0.7818 0.3318 0.1998 0.083 Uiso 1 1 calc R U . . .
C53 C 0.7186(5) 0.71324(17) 0.4427(4) 0.0441(10) Uani 1 1 d . . . . .
H53A H 0.6466 0.7145 0.4740 0.053 Uiso 1 1 calc R U . . .
H53B H 0.7059 0.7455 0.3919 0.053 Uiso 1 1 calc R U . . .
C54 C 0.8547(6) 0.7179(2) 0.5378(5) 0.0550(13) Uani 1 1 d . . . . .
H54A H 0.9265 0.7157 0.5076 0.082 Uiso 1 1 calc R U . . .
H54B H 0.8652 0.6876 0.5913 0.082 Uiso 1 1 calc R U . . .
H54C H 0.8606 0.7535 0.5763 0.082 Uiso 1 1 calc R U . . .
C55 C 0.7728(6) 0.6617(2) 0.2916(4) 0.0517(12) Uani 1 1 d . . . . .
H55A H 0.8390 0.6924 0.3076 0.062 Uiso 1 1 calc R U . . .
H55B H 0.8226 0.6263 0.2984 0.062 Uiso 1 1 calc R U . . .
C56 C 0.6726(6) 0.6673(3) 0.1765(5) 0.0600(13) Uani 1 1 d . . . . .
H56A H 0.7191 0.6682 0.1234 0.090 Uiso 1 1 calc R U . . .
H56B H 0.6216 0.7018 0.1703 0.090 Uiso 1 1 calc R U . . .
H56C H 0.6103 0.6357 0.1591 0.090 Uiso 1 1 calc R U . . .
C57 C 0.7065(4) 0.44286(15) 0.6503(3) 0.0287(8) Uani 1 1 d . . . . .
C58 C 0.8431(4) 0.43614(18) 0.6711(4) 0.0363(9) Uani 1 1 d . . . . .
H58 H 0.8764 0.4379 0.6119 0.044 Uiso 1 1 calc R U . . .
C59 C 0.9293(5) 0.4267(2) 0.7816(5) 0.0488(12) Uani 1 1 d . . . . .
H59 H 1.0231 0.4217 0.7978 0.059 Uiso 1 1 calc R U . . .
C60 C 0.8828(5) 0.4245(2) 0.8685(4) 0.0467(11) Uani 1 1 d . . . . .
H60 H 0.9450 0.4185 0.9432 0.056 Uiso 1 1 calc R U . . .
C61 C 0.7446(5) 0.43110(18) 0.8482(4) 0.0390(9) Uani 1 1 d . . . . .
H61 H 0.7110 0.4299 0.9072 0.047 Uiso 1 1 calc R U . . .
C62 C 0.6595(4) 0.43955(15) 0.7360(3) 0.0307(8) Uani 1 1 d . . . . .
C63 C 0.5109(4) 0.44427(15) 0.6901(3) 0.0275(7) Uani 1 1 d . . . . .
C64 C 0.3426(4) 0.46112(16) 0.5000(3) 0.0260(7) Uani 1 1 d . . . . .
C65 C 0.2232(4) 0.43483(15) 0.4945(3) 0.0270(7) Uani 1 1 d . . . . .
C66 C 0.2007(4) 0.39155(16) 0.5598(3) 0.0299(8) Uani 1 1 d . . . . .
H66 H 0.2730 0.3757 0.6209 0.036 Uiso 1 1 calc R U . . .
C67 C 0.0709(4) 0.37352(17) 0.5315(4) 0.0333(8) Uani 1 1 d . . . . .
C68 C -0.0419(4) 0.39586(19) 0.4410(4) 0.0380(9) Uani 1 1 d . . . . .
H68 H -0.1301 0.3815 0.4252 0.046 Uiso 1 1 calc R U . . .
C69 C -0.0224(4) 0.43752(19) 0.3778(4) 0.0363(9) Uani 1 1 d . . . . .
H69 H -0.0971 0.4530 0.3181 0.044 Uiso 1 1 calc R U . . .
C70 C 0.1108(4) 0.45798(17) 0.4015(3) 0.0318(8) Uani 1 1 d . . . . .
C39 C 0.5576(5) 0.31037(17) 0.4029(4) 0.0358(9) Uani 1 1 d . . . . .
H39 H 0.5434 0.2734 0.4217 0.043 Uiso 1 1 calc R U . . .

loop_
_atom_site_aniso_label
_atom_site_aniso_U_11
_atom_site_aniso_U_22
_atom_site_aniso_U_33
_atom_site_aniso_U_23
_atom_site_aniso_U_13
_atom_site_aniso_U_12
S1 0.0296(4) 0.0410(5) 0.0299(4) 0.0110(4) 0.0108(4) 0.0015(4)
O1 0.0519(16) 0.0187(12) 0.0282(13) 0.0014(9) 0.0221(12) -0.0018(11)
O2 0.0386(15) 0.0332(14) 0.0266(13) 0.0008(10) 0.0175(12) -0.0027(11)
O3 0.0386(18) 0.052(2) 0.080(3) 0.0043(18) 0.0290(18) -0.0113(15)
O4 0.0458(17) 0.0376(16) 0.0435(17) 0.0034(13) 0.0205(14) -0.0060(13)
N1 0.0349(16) 0.0225(14) 0.0359(17) 0.0025(12) 0.0169(14) -0.0018(12)
N2 0.068(3) 0.0218(15) 0.0351(18) -0.0036(13) 0.0239(18) -0.0005(15)
N3 0.0226(14) 0.0278(15) 0.0216(14) 0.0003(11) 0.0106(11) -0.0009(11)
N4 0.0302(16) 0.050(2) 0.0330(17) 0.0089(16) 0.0101(14) 0.0046(15)
N5 0.0357(17) 0.0296(16) 0.047(2) -0.0055(14) 0.0254(16) -0.0059(13)
C1 0.0258(17) 0.0237(17) 0.0303(18) -0.0011(13) 0.0126(14) -0.0012(13)
C2 0.0299(17) 0.0237(17) 0.0304(18) 0.0010(13) 0.0143(14) -0.0026(13)
C3 0.0238(16) 0.0225(16) 0.0328(19) 0.0020(14) 0.0112(14) 0.0016(12)
C4 0.0292(18) 0.0247(17) 0.034(2) 0.0000(14) 0.0167(15) -0.0012(14)
C5 0.0269(17) 0.0259(17) 0.0303(18) -0.0023(14) 0.0132(14) -0.0003(13)
C6 0.0210(15) 0.0255(17) 0.0292(17) 0.0018(14) 0.0105(13) -0.0015(12)
C7 0.0238(16) 0.0238(16) 0.0266(17) 0.0018(13) 0.0124(14) -0.0003(12)
C8 0.0278(17) 0.0229(16) 0.0259(17) 0.0006(13) 0.0113(14) -0.0019(13)
C9 0.041(2) 0.0231(17) 0.0310(19) -0.0001(14) 0.0158(16) -0.0011(14)
C10 0.044(2) 0.0252(18) 0.0311(19) 0.0019(14) 0.0159(16) -0.0001(15)
C11 0.0363(19) 0.0239(17) 0.0329(19) -0.0028(14) 0.0147(16) -0.0016(14)
C12 0.037(2) 0.0233(17) 0.0285(18) 0.0002(14) 0.0158(15) -0.0025(14)
C13 0.0291(17) 0.0219(17) 0.0292(18) 0.0024(13) 0.0133(15) -0.0004(13)
C14 0.038(2) 0.0231(17) 0.044(2) 0.0023(16) 0.0177(18) -0.0006(15)
C15 0.042(2) 0.041(2) 0.047(3) -0.0018(19) 0.012(2) -0.0080(19)
C16 0.046(2) 0.0256(17) 0.037(2) 0.0062(15) 0.0207(18) -0.0012(15)
C17 0.050(3) 0.055(3) 0.066(3) -0.006(2) 0.037(3) -0.013(2)
C18 0.049(2) 0.0232(18) 0.041(2) -0.0021(16) 0.0180(18) 0.0046(16)
C19 0.045(2) 0.032(2) 0.060(3) -0.0114(19) 0.015(2) -0.0022(18)
C20 0.068(3) 0.034(2) 0.031(2) -0.0081(16) 0.021(2) 0.001(2)
C21 0.066(3) 0.053(3) 0.048(3) -0.008(2) 0.029(2) 0.007(2)
C22 0.0262(17) 0.0202(15) 0.0282(18) -0.0002(13) 0.0078(14) -0.0001(12)
C23 0.0286(19) 0.0315(19) 0.045(2) -0.0004(16) 0.0128(17) 0.0000(15)
C24 0.030(2) 0.037(2) 0.055(3) 0.0048(19) 0.0030(19) 0.0011(17)
C25 0.043(2) 0.036(2) 0.040(2) 0.0020(18) -0.0040(19) -0.0013(18)
C26 0.040(2) 0.0298(19) 0.0267(19) 0.0023(15) 0.0042(16) -0.0005(16)
C27 0.0317(18) 0.0243(17) 0.0280(18) 0.0012(13) 0.0098(15) -0.0008(14)
C28 0.0362(19) 0.0210(16) 0.0210(16) 0.0019(12) 0.0116(14) -0.0005(13)
C29 0.0242(17) 0.0260(17) 0.0285(17) 0.0007(13) 0.0121(14) 0.0008(13)
C30 0.0246(17) 0.0302(18) 0.0300(18) -0.0038(15) 0.0132(14) 0.0008(14)
C31 0.0289(17) 0.0243(17) 0.0329(19) -0.0042(14) 0.0145(15) -0.0026(13)
C32 0.0316(19) 0.0289(18) 0.038(2) -0.0039(15) 0.0192(16) -0.0022(14)
C33 0.0262(18) 0.043(2) 0.042(2) -0.0054(18) 0.0155(17) -0.0016(16)
C34 0.0270(19) 0.052(3) 0.035(2) 0.0016(18) 0.0086(16) 0.0008(17)
C35 0.0276(19) 0.041(2) 0.032(2) -0.0005(16) 0.0129(15) 0.0008(16)
S2 0.0305(4) 0.0386(5) 0.0307(4) 0.0107(4) 0.0115(4) 0.0011(4)
O5 0.0479(16) 0.0241(13) 0.0324(14) -0.0019(10) 0.0234(12) -0.0054(11)
O6 0.0431(15) 0.0317(14) 0.0313(14) 0.0037(11) 0.0238(12) 0.0017(11)
O7 0.057(2) 0.0360(16) 0.052(2) 0.0066(14) 0.0283(17) -0.0031(14)
O8 0.0428(19) 0.053(2) 0.105(3) 0.017(2) 0.033(2) -0.0130(16)
N6 0.0380(18) 0.0288(16) 0.0377(18) -0.0082(14) 0.0121(15) 0.0005(13)
N7 0.077(3) 0.0261(17) 0.042(2) -0.0017(14) 0.030(2) -0.0132(17)
N8 0.0254(14) 0.0263(14) 0.0206(14) 0.0015(11) 0.0116(11) -0.0005(11)
N9 0.0319(16) 0.0440(19) 0.0333(17) 0.0067(15) 0.0121(13) 0.0028(15)
N10 0.044(2) 0.0308(17) 0.059(2) -0.0008(16) 0.0289(19) -0.0028(15)
C36 0.0258(16) 0.0263(17) 0.0316(19) 0.0010(14) 0.0137(14) -0.0009(13)
C37 0.0300(18) 0.0289(18) 0.0318(19) -0.0015(15) 0.0131(15) 0.0003(14)
C38 0.0303(18) 0.0285(18) 0.033(2) -0.0041(15) 0.0107(15) 0.0014(14)
C40 0.043(2) 0.0264(18) 0.032(2) 0.0011(15) 0.0159(17) -0.0007(15)
C41 0.0258(16) 0.0244(17) 0.0290(18) -0.0011(13) 0.0122(14) 0.0008(13)
C42 0.0244(16) 0.0261(17) 0.0294(18) -0.0003(14) 0.0127(14) -0.0022(13)
C43 0.0236(16) 0.0250(17) 0.0290(17) 0.0007(14) 0.0114(13) 0.0006(13)
C44 0.0314(18) 0.0266(18) 0.0326(19) 0.0005(14) 0.0162(15) -0.0007(14)
C45 0.0336(19) 0.0238(17) 0.0323(19) -0.0008(14) 0.0133(16) 0.0000(14)
C46 0.038(2) 0.0259(17) 0.0316(19) 0.0045(14) 0.0134(16) -0.0034(15)
C47 0.042(2) 0.0295(19) 0.0313(19) -0.0020(15) 0.0190(17) -0.0048(16)
C48 0.0331(17) 0.0253(16) 0.0269(17) -0.0026(13) 0.0139(14) -0.0012(14)
C49 0.065(3) 0.030(2) 0.046(3) -0.0106(18) 0.013(2) -0.003(2)
C50 0.098(5) 0.040(3) 0.061(3) -0.009(2) 0.005(3) 0.024(3)
C51 0.034(2) 0.040(2) 0.039(2) -0.0136(17) 0.0169(17) -0.0027(16)
C52 0.044(3) 0.059(3) 0.068(3) -0.027(3) 0.026(2) -0.009(2)
C53 0.064(3) 0.0236(19) 0.050(3) 0.0009(17) 0.028(2) -0.0046(18)
C54 0.074(4) 0.046(3) 0.048(3) -0.008(2) 0.027(3) -0.017(2)
C55 0.061(3) 0.035(2) 0.055(3) 0.004(2) 0.017(2) -0.011(2)
C56 0.071(4) 0.050(3) 0.064(3) 0.003(3) 0.030(3) 0.000(3)
C57 0.0287(18) 0.0231(17) 0.0309(19) -0.0005(14) 0.0071(15) -0.0023(14)
C58 0.0284(19) 0.035(2) 0.043(2) 0.0009(17) 0.0100(17) 0.0002(15)
C59 0.032(2) 0.043(3) 0.055(3) 0.009(2) -0.003(2) 0.0012(18)
C60 0.043(2) 0.039(2) 0.041(2) 0.0068(18) -0.004(2) -0.0030(19)
C61 0.046(2) 0.032(2) 0.029(2) 0.0006(15) 0.0023(18) -0.0007(17)
C62 0.036(2) 0.0235(17) 0.0299(19) 0.0004(14) 0.0093(16) 0.0008(14)
C63 0.0343(19) 0.0220(16) 0.0257(17) 0.0007(13) 0.0107(14) 0.0000(13)
C64 0.0270(17) 0.0273(17) 0.0263(17) 0.0009(13) 0.0129(14) 0.0001(14)
C65 0.0269(17) 0.0268(17) 0.0283(18) -0.0004(14) 0.0116(14) 0.0014(13)
C66 0.0310(19) 0.0267(18) 0.035(2) 0.0000(14) 0.0153(16) 0.0012(14)
C67 0.0320(19) 0.0295(19) 0.043(2) -0.0031(16) 0.0197(17) -0.0037(15)
C68 0.0295(19) 0.040(2) 0.049(3) -0.0041(18) 0.0192(18) -0.0022(16)
C69 0.0252(18) 0.043(2) 0.040(2) 0.0030(17) 0.0117(16) 0.0052(16)
C70 0.0309(19) 0.0334(19) 0.0313(19) 0.0001(15) 0.0118(15) 0.0031(15)
C39 0.046(2) 0.0242(17) 0.036(2) -0.0003(15) 0.0143(18) -0.0024(16)

loop_
_atom_type_symbol
_atom_type_description
_atom_type_scat_dispersion_real
_atom_type_scat_dispersion_imag
_atom_type_scat_source
C C 0.0181 0.0091 'International Tables Vol C Tables 4.2.6.8 and 6.1.1.4'
H H 0.0000 0.0000 'International Tables Vol C Tables 4.2.6.8 and 6.1.1.4'
N N 0.0311 0.0180 'International Tables Vol C Tables 4.2.6.8 and 6.1.1.4'
O O 0.0492 0.0322 'International Tables Vol C Tables 4.2.6.8 and 6.1.1.4'
S S 0.3331 0.5567 'International Tables Vol C Tables 4.2.6.8 and 6.1.1.4'

loop_
_geom_angle_atom_site_label_1
_geom_angle_atom_site_label_2
_geom_angle_atom_site_label_3
_geom_angle
_geom_angle_site_symmetry_1
_geom_angle_site_symmetry_3
_geom_angle_publ_flag
N4 S1 C29 96.95(18) . . ?
C1 O1 C13 118.7(3) . . ?
C3 N1 C14 121.4(3) . . ?
C3 N1 C16 120.4(3) . . ?
C14 N1 C16 117.7(3) . . ?
C11 N2 C18 121.2(4) . . ?
C11 N2 C20 120.9(3) . . ?
C18 N2 C20 117.7(3) . . ?
C28 N3 C7 113.1(3) . . ?
C29 N3 C7 122.0(3) . . ?
C29 N3 C28 124.3(3) . . ?
C35 N4 S1 109.3(3) . . ?
O3 N5 O4 122.8(4) . . ?
O3 N5 C32 118.1(4) . . ?
O4 N5 C32 119.1(3) . . ?
O1 C1 C2 114.4(3) . . ?
O1 C1 C6 123.0(3) . . ?
C2 C1 C6 122.6(3) . . ?
C1 C2 H2 119.5 . . ?
C1 C2 C3 121.0(3) . . ?
C3 C2 H2 119.5 . . ?
N1 C3 C2 121.4(3) . . ?
N1 C3 C4 121.7(3) . . ?
C2 C3 C4 116.9(3) . . ?
C3 C4 H4 119.7 . . ?
C5 C4 C3 120.7(3) . . ?
C5 C4 H4 119.7 . . ?
C4 C5 H5 118.6 . . ?
C4 C5 C6 122.8(4) . . ?
C6 C5 H5 118.6 . . ?
C1 C6 C5 115.9(3) . . ?
C1 C6 C7 122.5(3) . . ?
C5 C6 C7 121.5(3) . . ?
N3 C7 C8 110.9(3) . . ?
N3 C7 C22 99.7(3) . . ?
C6 C7 N3 112.3(3) . . ?
C6 C7 C8 110.3(3) . . ?
C6 C7 C22 111.4(3) . . ?
C8 C7 C22 111.8(3) . . ?
C9 C8 C7 121.8(3) . . ?
C13 C8 C7 122.5(3) . . ?
C13 C8 C9 115.7(3) . . ?
C8 C9 H9 118.5 . . ?
C10 C9 C8 123.0(4) . . ?
C10 C9 H9 118.5 . . ?
C9 C10 H10 119.7 . . ?
C9 C10 C11 120.7(4) . . ?
C11 C10 H10 119.7 . . ?
N2 C11 C10 121.6(4) . . ?
N2 C11 C12 121.9(4) . . ?
C12 C11 C10 116.5(3) . . ?
C11 C12 H12 119.4 . . ?
C13 C12 C11 121.2(4) . . ?
C13 C12 H12 119.4 . . ?
O1 C13 C8 122.8(3) . . ?
C12 C13 O1 114.1(3) . . ?
C12 C13 C8 123.0(3) . . ?
N1 C14 H14A 108.5 . . ?
N1 C14 H14B 108.5 . . ?
N1 C14 C15 114.9(4) . . ?
H14A C14 H14B 107.5 . . ?
C15 C14 H14A 108.5 . . ?
C15 C14 H14B 108.5 . . ?
C14 C15 H15A 109.5 . . ?
C14 C15 H15B 109.5 . . ?
C14 C15 H15C 109.5 . . ?
H15A C15 H15B 109.5 . . ?
H15A C15 H15C 109.5 . . ?
H15B C15 H15C 109.5 . . ?
N1 C16 H16A 108.5 . . ?
N1 C16 H16B 108.5 . . ?
N1 C16 C17 115.2(4) . . ?
H16A C16 H16B 107.5 . . ?
C17 C16 H16A 108.5 . . ?
C17 C16 H16B 108.5 . . ?
C16 C17 H17A 109.5 . . ?
C16 C17 H17B 109.5 . . ?
C16 C17 H17C 109.5 . . ?
H17A C17 H17B 109.5 . . ?
H17A C17 H17C 109.5 . . ?
H17B C17 H17C 109.5 . . ?
N2 C18 H18A 109.1 . . ?
N2 C18 H18B 109.1 . . ?
N2 C18 C19 112.6(4) . . ?
H18A C18 H18B 107.8 . . ?
C19 C18 H18A 109.1 . . ?
C19 C18 H18B 109.1 . . ?
C18 C19 H19A 109.5 . . ?
C18 C19 H19B 109.5 . . ?
C18 C19 H19C 109.5 . . ?
H19A C19 H19B 109.5 . . ?
H19A C19 H19C 109.5 . . ?
H19B C19 H19C 109.5 . . ?
N2 C20 H20A 109.1 . . ?
N2 C20 H20B 109.1 . . ?
N2 C20 C21 112.5(4) . . ?
H20A C20 H20B 107.8 . . ?
C21 C20 H20A 109.1 . . ?
C21 C20 H20B 109.1 . . ?
C20 C21 H21A 109.5 . . ?
C20 C21 H21B 109.5 . . ?
C20 C21 H21C 109.5 . . ?
H21A C21 H21B 109.5 . . ?
H21A C21 H21C 109.5 . . ?
H21B C21 H21C 109.5 . . ?
C23 C22 C7 128.2(4) . . ?
C27 C22 C7 111.6(3) . . ?
C27 C22 C23 120.3(4) . . ?
C22 C23 H23 121.2 . . ?
C24 C23 C22 117.6(4) . . ?
C24 C23 H23 121.2 . . ?
C23 C24 H24 119.1 . . ?
C23 C24 C25 121.7(4) . . ?
C25 C24 H24 119.1 . . ?
C24 C25 H25 119.7 . . ?
C26 C25 C24 120.6(4) . . ?
C26 C25 H25 119.7 . . ?
C25 C26 H26 121.2 . . ?
C25 C26 C27 117.5(4) . . ?
C27 C26 H26 121.2 . . ?
C22 C27 C26 122.2(4) . . ?
C22 C27 C28 109.4(3) . . ?
C26 C27 C28 128.3(4) . . ?
O2 C28 N3 125.9(4) . . ?
O2 C28 C27 128.0(3) . . ?
N3 C28 C27 106.1(3) . . ?
N3 C29 S1 122.5(3) . . ?
N3 C29 C30 129.5(3) . . ?
C30 C29 S1 108.0(3) . . ?
C29 C30 C31 130.6(4) . . ?
C29 C30 C35 109.5(3) . . ?
C31 C30 C35 119.8(3) . . ?
C30 C31 H31 121.3 . . ?
C32 C31 C30 117.4(4) . . ?
C32 C31 H31 121.3 . . ?
C31 C32 N5 117.4(4) . . ?
C31 C32 C33 124.1(4) . . ?
C33 C32 N5 118.5(4) . . ?
C32 C33 H33 120.1 . . ?
C34 C33 C32 119.8(4) . . ?
C34 C33 H33 120.1 . . ?
C33 C34 H34 120.4 . . ?
C33 C34 C35 119.2(4) . . ?
C35 C34 H34 120.4 . . ?
N4 C35 C30 116.2(4) . . ?
N4 C35 C34 124.0(4) . . ?
C34 C35 C30 119.7(4) . . ?
N9 S2 C64 96.61(18) . . ?
C36 O5 C48 118.8(3) . . ?
C38 N6 C49 120.6(4) . . ?
C38 N6 C51 119.3(4) . . ?
C49 N6 C51 118.5(4) . . ?
C46 N7 C53 121.5(4) . . ?
C46 N7 C55 119.6(4) . . ?
C53 N7 C55 116.5(4) . . ?
C63 N8 C42 114.3(3) . . ?
C63 N8 C64 124.2(3) . . ?
C64 N8 C42 121.3(3) . . ?
C70 N9 S2 109.3(3) . . ?
O7 N10 O8 123.5(4) . . ?
O7 N10 C67 118.9(4) . . ?
O8 N10 C67 117.7(4) . . ?
O5 C36 C37 114.1(3) . . ?
O5 C36 C41 123.3(3) . . ?
C37 C36 C41 122.6(3) . . ?
C36 C37 H37 119.4 . . ?
C36 C37 C38 121.2(4) . . ?
C38 C37 H37 119.4 . . ?
N6 C38 C37 121.7(4) . . ?
N6 C38 C39 121.8(4) . . ?
C37 C38 C39 116.6(4) . . ?
C41 C40 H40 118.6 . . ?
C39 C40 H40 118.6 . . ?
C39 C40 C41 122.9(4) . . ?
C36 C41 C40 116.0(3) . . ?
C36 C41 C42 121.9(3) . . ?
C40 C41 C42 122.0(3) . . ?
N8 C42 C41 110.7(3) . . ?
N8 C42 C43 112.4(3) . . ?
N8 C42 C57 99.1(3) . . ?
C41 C42 C43 110.8(3) . . ?
C41 C42 C57 111.9(3) . . ?
C43 C42 C57 111.6(3) . . ?
C44 C43 C42 122.2(3) . . ?
C48 C43 C42 121.4(3) . . ?
C48 C43 C44 116.3(3) . . ?
C43 C44 H44 118.8 . . ?
C45 C44 C43 122.5(4) . . ?
C45 C44 H44 118.8 . . ?
C44 C45 H45 119.6 . . ?
C44 C45 C46 120.8(4) . . ?
C46 C45 H45 119.6 . . ?
N7 C46 C45 122.4(4) . . ?
N7 C46 C47 121.0(4) . . ?
C47 C46 C45 116.6(3) . . ?
C46 C47 H47 119.4 . . ?
C48 C47 C46 121.1(4) . . ?
C48 C47 H47 119.4 . . ?
O5 C48 C43 123.2(3) . . ?
O5 C48 C47 114.3(3) . . ?
C47 C48 C43 122.5(3) . . ?
N6 C49 H49A 108.8 . . ?
N6 C49 H49B 108.8 . . ?
N6 C49 C50 113.7(5) . . ?
H49A C49 H49B 107.7 . . ?
C50 C49 H49A 108.8 . . ?
C50 C49 H49B 108.8 . . ?
C49 C50 H50A 109.5 . . ?
C49 C50 H50B 109.5 . . ?
C49 C50 H50C 109.5 . . ?
H50A C50 H50B 109.5 . . ?
H50A C50 H50C 109.5 . . ?
H50B C50 H50C 109.5 . . ?
N6 C51 H51A 108.5 . . ?
N6 C51 H51B 108.5 . . ?
N6 C51 C52 115.3(4) . . ?
H51A C51 H51B 107.5 . . ?
C52 C51 H51A 108.5 . . ?
C52 C51 H51B 108.5 . . ?
C51 C52 H52A 109.5 . . ?
C51 C52 H52B 109.5 . . ?
C51 C52 H52C 109.5 . . ?
H52A C52 H52B 109.5 . . ?
H52A C52 H52C 109.5 . . ?
H52B C52 H52C 109.5 . . ?
N7 C53 H53A 109.0 . . ?
N7 C53 H53B 109.0 . . ?
N7 C53 C54 112.8(4) . . ?
H53A C53 H53B 107.8 . . ?
C54 C53 H53A 109.0 . . ?
C54 C53 H53B 109.0 . . ?
C53 C54 H54A 109.5 . . ?
C53 C54 H54B 109.5 . . ?
C53 C54 H54C 109.5 . . ?
H54A C54 H54B 109.5 . . ?
H54A C54 H54C 109.5 . . ?
H54B C54 H54C 109.5 . . ?
N7 C55 H55A 109.4 . . ?
N7 C55 H55B 109.4 . . ?
H55A C55 H55B 108.0 . . ?
C56 C55 N7 111.1(5) . . ?
C56 C55 H55A 109.4 . . ?
C56 C55 H55B 109.4 . . ?
C55 C56 H56A 109.5 . . ?
C55 C56 H56B 109.5 . . ?
C55 C56 H56C 109.5 . . ?
H56A C56 H56B 109.5 . . ?
H56A C56 H56C 109.5 . . ?
H56B C56 H56C 109.5 . . ?
C58 C57 C42 127.7(4) . . ?
C62 C57 C42 111.6(3) . . ?
C62 C57 C58 120.7(4) . . ?
C57 C58 H58 121.3 . . ?
C57 C58 C59 117.5(4) . . ?
C59 C58 H58 121.3 . . ?
C58 C59 H59 119.0 . . ?
C60 C59 C58 122.0(5) . . ?
C60 C59 H59 119.0 . . ?
C59 C60 H60 119.5 . . ?
C59 C60 C61 120.9(4) . . ?
C61 C60 H60 119.5 . . ?
C60 C61 H61 122.0 . . ?
C62 C61 C60 116.1(4) . . ?
C62 C61 H61 122.0 . . ?
C57 C62 C61 122.8(4) . . ?
C57 C62 C63 109.6(3) . . ?
C61 C62 C63 127.6(4) . . ?
O6 C63 N8 126.0(4) . . ?
O6 C63 C62 128.7(3) . . ?
N8 C63 C62 105.3(3) . . ?
N8 C64 S2 122.8(3) . . ?
C65 C64 S2 108.6(3) . . ?
C65 C64 N8 128.6(3) . . ?
C64 C65 C66 131.0(4) . . ?
C64 C65 C70 108.9(3) . . ?
C66 C65 C70 120.0(3) . . ?
C65 C66 H66 121.4 . . ?
C67 C66 C65 117.2(4) . . ?
C67 C66 H66 121.4 . . ?
C66 C67 N10 117.9(4) . . ?
C66 C67 C68 123.9(4) . . ?
C68 C67 N10 118.2(4) . . ?
C67 C68 H68 120.1 . . ?
C69 C68 C67 119.7(4) . . ?
C69 C68 H68 120.1 . . ?
C68 C69 H69 120.3 . . ?
C68 C69 C70 119.5(4) . . ?
C70 C69 H69 120.3 . . ?
N9 C70 C65 116.7(4) . . ?
N9 C70 C69 123.7(4) . . ?
C69 C70 C65 119.6(4) . . ?
C38 C39 H39 119.6 . . ?
C40 C39 C38 120.7(4) . . ?
C40 C39 H39 119.6 . . ?

loop_
_geom_bond_atom_site_label_1
_geom_bond_atom_site_label_2
_geom_bond_distance
_geom_bond_site_symmetry_2
_geom_bond_publ_flag
S1 N4 1.637(4) . ?
S1 C29 1.711(4) . ?
O1 C1 1.370(4) . ?
O1 C13 1.380(4) . ?
O2 C28 1.214(5) . ?
O3 N5 1.227(5) . ?
O4 N5 1.229(5) . ?
N1 C3 1.373(5) . ?
N1 C14 1.455(5) . ?
N1 C16 1.466(5) . ?
N2 C11 1.370(5) . ?
N2 C18 1.457(5) . ?
N2 C20 1.460(6) . ?
N3 C7 1.510(4) . ?
N3 C28 1.395(5) . ?
N3 C29 1.387(5) . ?
N4 C35 1.338(6) . ?
N5 C32 1.460(5) . ?
C1 C2 1.383(5) . ?
C1 C6 1.392(5) . ?
C2 H2 0.9500 . ?
C2 C3 1.403(5) . ?
C3 C4 1.415(5) . ?
C4 H4 0.9500 . ?
C4 C5 1.376(5) . ?
C5 H5 0.9500 . ?
C5 C6 1.401(5) . ?
C6 C7 1.505(5) . ?
C7 C8 1.513(5) . ?
C7 C22 1.515(5) . ?
C8 C9 1.397(5) . ?
C8 C13 1.388(5) . ?
C9 H9 0.9500 . ?
C9 C10 1.376(5) . ?
C10 H10 0.9500 . ?
C10 C11 1.417(6) . ?
C11 C12 1.404(5) . ?
C12 H12 0.9500 . ?
C12 C13 1.377(5) . ?
C14 H14A 0.9900 . ?
C14 H14B 0.9900 . ?
C14 C15 1.521(6) . ?
C15 H15A 0.9800 . ?
C15 H15B 0.9800 . ?
C15 H15C 0.9800 . ?
C16 H16A 0.9900 . ?
C16 H16B 0.9900 . ?
C16 C17 1.507(6) . ?
C17 H17A 0.9800 . ?
C17 H17B 0.9800 . ?
C17 H17C 0.9800 . ?
C18 H18A 0.9900 . ?
C18 H18B 0.9900 . ?
C18 C19 1.514(7) . ?
C19 H19A 0.9800 . ?
C19 H19B 0.9800 . ?
C19 H19C 0.9800 . ?
C20 H20A 0.9900 . ?
C20 H20B 0.9900 . ?
C20 C21 1.526(8) . ?
C21 H21A 0.9800 . ?
C21 H21B 0.9800 . ?
C21 H21C 0.9800 . ?
C22 C23 1.392(5) . ?
C22 C27 1.378(5) . ?
C23 H23 0.9500 . ?
C23 C24 1.386(7) . ?
C24 H24 0.9500 . ?
C24 C25 1.392(8) . ?
C25 H25 0.9500 . ?
C25 C26 1.377(7) . ?
C26 H26 0.9500 . ?
C26 C27 1.391(5) . ?
C27 C28 1.468(5) . ?
C29 C30 1.408(5) . ?
C30 C31 1.418(5) . ?
C30 C35 1.440(6) . ?
C31 H31 0.9500 . ?
C31 C32 1.366(5) . ?
C32 C33 1.416(6) . ?
C33 H33 0.9500 . ?
C33 C34 1.358(7) . ?
C34 H34 0.9500 . ?
C34 C35 1.436(6) . ?
S2 N9 1.641(4) . ?
S2 C64 1.707(4) . ?
O5 C36 1.370(4) . ?
O5 C48 1.373(4) . ?
O6 C63 1.221(5) . ?
O7 N10 1.226(5) . ?
O8 N10 1.230(5) . ?
N6 C38 1.372(5) . ?
N6 C49 1.455(6) . ?
N6 C51 1.467(6) . ?
N7 C46 1.373(5) . ?
N7 C53 1.451(6) . ?
N7 C55 1.536(7) . ?
N8 C42 1.501(4) . ?
N8 C63 1.384(5) . ?
N8 C64 1.400(5) . ?
N9 C70 1.323(5) . ?
N10 C67 1.469(6) . ?
C36 C37 1.386(5) . ?
C36 C41 1.387(5) . ?
C37 H37 0.9500 . ?
C37 C38 1.400(6) . ?
C38 C39 1.418(6) . ?
C40 H40 0.9500 . ?
C40 C41 1.395(5) . ?
C40 C39 1.376(6) . ?
C41 C42 1.508(5) . ?
C42 C43 1.517(5) . ?
C42 C57 1.521(5) . ?
C43 C44 1.395(5) . ?
C43 C48 1.390(5) . ?
C44 H44 0.9500 . ?
C44 C45 1.377(5) . ?
C45 H45 0.9500 . ?
C45 C46 1.417(6) . ?
C46 C47 1.405(5) . ?
C47 H47 0.9500 . ?
C47 C48 1.379(5) . ?
C49 H49A 0.9900 . ?
C49 H49B 0.9900 . ?
C49 C50 1.506(8) . ?
C50 H50A 0.9800 . ?
C50 H50B 0.9800 . ?
C50 H50C 0.9800 . ?
C51 H51A 0.9900 . ?
C51 H51B 0.9900 . ?
C51 C52 1.525(6) . ?
C52 H52A 0.9800 . ?
C52 H52B 0.9800 . ?
C52 H52C 0.9800 . ?
C53 H53A 0.9900 . ?
C53 H53B 0.9900 . ?
C53 C54 1.511(8) . ?
C54 H54A 0.9800 . ?
C54 H54B 0.9800 . ?
C54 H54C 0.9800 . ?
C55 H55A 0.9900 . ?
C55 H55B 0.9900 . ?
C55 C56 1.469(8) . ?
C56 H56A 0.9800 . ?
C56 H56B 0.9800 . ?
C56 H56C 0.9800 . ?
C57 C58 1.388(6) . ?
C57 C62 1.369(6) . ?
C58 H58 0.9500 . ?
C58 C59 1.389(7) . ?
C59 H59 0.9500 . ?
C59 C60 1.378(8) . ?
C60 H60 0.9500 . ?
C60 C61 1.405(7) . ?
C61 H61 0.9500 . ?
C61 C62 1.399(6) . ?
C62 C63 1.473(6) . ?
C64 C65 1.399(5) . ?
C65 C66 1.413(5) . ?
C65 C70 1.449(5) . ?
C66 H66 0.9500 . ?
C66 C67 1.364(6) . ?
C67 C68 1.427(6) . ?
C68 H68 0.9500 . ?
C68 C69 1.354(6) . ?
C69 H69 0.9500 . ?
C69 C70 1.424(6) . ?
C39 H39 0.9500 . ?

loop_
_geom_torsion_atom_site_label_1
_geom_torsion_atom_site_label_2
_geom_torsion_atom_site_label_3
_geom_torsion_atom_site_label_4
_geom_torsion
_geom_torsion_site_symmetry_1
_geom_torsion_site_symmetry_2
_geom_torsion_site_symmetry_3
_geom_torsion_site_symmetry_4
_geom_torsion_publ_flag
S1 N4 C35 C30 1.9(5) . . . . ?
S1 N4 C35 C34 178.6(4) . . . . ?
S1 C29 C30 C31 -178.3(3) . . . . ?
S1 C29 C30 C35 -0.1(4) . . . . ?
O1 C1 C2 C3 -178.3(3) . . . . ?
O1 C1 C6 C5 177.9(3) . . . . ?
O1 C1 C6 C7 -4.3(5) . . . . ?
O3 N5 C32 C31 176.0(4) . . . . ?
O3 N5 C32 C33 -4.0(6) . . . . ?
O4 N5 C32 C31 -3.8(5) . . . . ?
O4 N5 C32 C33 176.2(4) . . . . ?
N1 C3 C4 C5 179.5(3) . . . . ?
N2 C11 C12 C13 178.1(4) . . . . ?
N3 C7 C8 C9 59.5(4) . . . . ?
N3 C7 C8 C13 -122.5(4) . . . . ?
N3 C7 C22 C23 -177.9(4) . . . . ?
N3 C7 C22 C27 3.5(4) . . . . ?
N3 C29 C30 C31 0.3(7) . . . . ?
N3 C29 C30 C35 178.5(4) . . . . ?
N4 S1 C29 N3 -177.7(3) . . . . ?
N4 S1 C29 C30 1.0(3) . . . . ?
N5 C32 C33 C34 -178.6(4) . . . . ?
C1 O1 C13 C8 -1.6(5) . . . . ?
C1 O1 C13 C12 175.9(3) . . . . ?
C1 C2 C3 N1 178.9(3) . . . . ?
C1 C2 C3 C4 0.4(5) . . . . ?
C1 C6 C7 N3 124.7(4) . . . . ?
C1 C6 C7 C8 0.5(5) . . . . ?
C1 C6 C7 C22 -124.3(4) . . . . ?
C2 C1 C6 C5 -2.1(5) . . . . ?
C2 C1 C6 C7 175.7(3) . . . . ?
C2 C3 C4 C5 -1.9(5) . . . . ?
C3 N1 C14 C15 -81.3(5) . . . . ?
C3 N1 C16 C17 76.0(5) . . . . ?
C3 C4 C5 C6 1.5(6) . . . . ?
C4 C5 C6 C1 0.5(5) . . . . ?
C4 C5 C6 C7 -177.3(3) . . . . ?
C5 C6 C7 N3 -57.6(4) . . . . ?
C5 C6 C7 C8 178.2(3) . . . . ?
C5 C6 C7 C22 53.4(4) . . . . ?
C6 C1 C2 C3 1.7(6) . . . . ?
C6 C7 C8 C9 -175.5(3) . . . . ?
C6 C7 C8 C13 2.5(5) . . . . ?
C6 C7 C22 C23 63.4(5) . . . . ?
C6 C7 C22 C27 -115.2(3) . . . . ?
C7 N3 C28 O2 179.7(3) . . . . ?
C7 N3 C28 C27 1.6(4) . . . . ?
C7 N3 C29 S1 29.9(5) . . . . ?
C7 N3 C29 C30 -148.6(4) . . . . ?
C7 C8 C9 C10 178.0(4) . . . . ?
C7 C8 C13 O1 -2.1(5) . . . . ?
C7 C8 C13 C12 -179.4(4) . . . . ?
C7 C22 C23 C24 -178.1(4) . . . . ?
C7 C22 C27 C26 177.3(3) . . . . ?
C7 C22 C27 C28 -2.8(4) . . . . ?
C8 C7 C22 C23 -60.6(5) . . . . ?
C8 C7 C22 C27 120.7(3) . . . . ?
C8 C9 C10 C11 0.8(7) . . . . ?
C9 C8 C13 O1 176.0(4) . . . . ?
C9 C8 C13 C12 -1.3(5) . . . . ?
C9 C10 C11 N2 -179.5(4) . . . . ?
C9 C10 C11 C12 -0.2(6) . . . . ?
C10 C11 C12 C13 -1.2(6) . . . . ?
C11 N2 C18 C19 -80.7(5) . . . . ?
C11 N2 C20 C21 -78.0(6) . . . . ?
C11 C12 C13 O1 -175.5(3) . . . . ?
C11 C12 C13 C8 2.0(6) . . . . ?
C13 O1 C1 C2 -175.1(3) . . . . ?
C13 O1 C1 C6 4.8(5) . . . . ?
C13 C8 C9 C10 -0.1(6) . . . . ?
C14 N1 C3 C2 177.6(3) . . . . ?
C14 N1 C3 C4 -3.9(5) . . . . ?
C14 N1 C16 C17 -95.3(4) . . . . ?
C16 N1 C3 C2 6.7(5) . . . . ?
C16 N1 C3 C4 -174.8(4) . . . . ?
C16 N1 C14 C15 89.8(5) . . . . ?
C18 N2 C11 C10 0.0(7) . . . . ?
C18 N2 C11 C12 -179.3(4) . . . . ?
C18 N2 C20 C21 98.3(5) . . . . ?
C20 N2 C11 C10 176.1(4) . . . . ?
C20 N2 C11 C12 -3.2(7) . . . . ?
C20 N2 C18 C19 103.1(5) . . . . ?
C22 C7 C8 C9 -50.9(5) . . . . ?
C22 C7 C8 C13 127.1(4) . . . . ?
C22 C23 C24 C25 0.8(7) . . . . ?
C22 C27 C28 O2 -177.3(4) . . . . ?
C22 C27 C28 N3 0.7(4) . . . . ?
C23 C22 C27 C26 -1.4(6) . . . . ?
C23 C22 C27 C28 178.5(3) . . . . ?
C23 C24 C25 C26 -1.1(7) . . . . ?
C24 C25 C26 C27 0.1(7) . . . . ?
C25 C26 C27 C22 1.1(6) . . . . ?
C25 C26 C27 C28 -178.8(4) . . . . ?
C26 C27 C28 O2 2.6(7) . . . . ?
C26 C27 C28 N3 -179.4(4) . . . . ?
C27 C22 C23 C24 0.4(6) . . . . ?
C28 N3 C7 C6 115.0(3) . . . . ?
C28 N3 C7 C8 -121.0(3) . . . . ?
C28 N3 C7 C22 -3.1(4) . . . . ?
C28 N3 C29 S1 -140.5(3) . . . . ?
C28 N3 C29 C30 41.1(6) . . . . ?
C29 S1 N4 C35 -1.7(3) . . . . ?
C29 N3 C7 C6 -56.3(4) . . . . ?
C29 N3 C7 C8 67.6(4) . . . . ?
C29 N3 C7 C22 -174.4(3) . . . . ?
C29 N3 C28 O2 -9.2(6) . . . . ?
C29 N3 C28 C27 172.8(3) . . . . ?
C29 C30 C31 C32 178.4(4) . . . . ?
C29 C30 C35 N4 -1.2(5) . . . . ?
C29 C30 C35 C34 -178.0(4) . . . . ?
C30 C31 C32 N5 178.8(3) . . . . ?
C30 C31 C32 C33 -1.2(6) . . . . ?
C31 C30 C35 N4 177.3(4) . . . . ?
C31 C30 C35 C34 0.4(6) . . . . ?
C31 C32 C33 C34 1.3(7) . . . . ?
C32 C33 C34 C35 -0.5(7) . . . . ?
C33 C34 C35 N4 -176.9(4) . . . . ?
C33 C34 C35 C30 -0.3(7) . . . . ?
C35 C30 C31 C32 0.3(5) . . . . ?
S2 N9 C70 C65 -1.1(5) . . . . ?
S2 N9 C70 C69 -179.5(3) . . . . ?
S2 C64 C65 C66 177.7(4) . . . . ?
S2 C64 C65 C70 -0.4(4) . . . . ?
O5 C36 C37 C38 177.2(3) . . . . ?
O5 C36 C41 C40 -177.0(4) . . . . ?
O5 C36 C41 C42 -0.6(6) . . . . ?
O7 N10 C67 C66 2.9(6) . . . . ?
O7 N10 C67 C68 -176.5(4) . . . . ?
O8 N10 C67 C66 -177.4(4) . . . . ?
O8 N10 C67 C68 3.2(6) . . . . ?
N6 C38 C39 C40 -179.0(4) . . . . ?
N7 C46 C47 C48 175.5(4) . . . . ?
N8 C42 C43 C44 50.0(4) . . . . ?
N8 C42 C43 C48 -134.4(3) . . . . ?
N8 C42 C57 C58 175.6(4) . . . . ?
N8 C42 C57 C62 -3.7(4) . . . . ?
N8 C64 C65 C66 -1.2(7) . . . . ?
N8 C64 C65 C70 -179.3(4) . . . . ?
N9 S2 C64 N8 178.8(3) . . . . ?
N9 S2 C64 C65 -0.1(3) . . . . ?
N10 C67 C68 C69 179.2(4) . . . . ?
C36 O5 C48 C43 0.6(5) . . . . ?
C36 O5 C48 C47 179.5(3) . . . . ?
C36 C37 C38 N6 179.4(4) . . . . ?
C36 C37 C38 C39 0.1(6) . . . . ?
C36 C41 C42 N8 132.4(3) . . . . ?
C36 C41 C42 C43 7.1(5) . . . . ?
C36 C41 C42 C57 -118.2(4) . . . . ?
C37 C36 C41 C40 0.4(6) . . . . ?
C37 C36 C41 C42 176.8(3) . . . . ?
C37 C38 C39 C40 0.3(6) . . . . ?
C38 N6 C49 C50 -71.9(6) . . . . ?
C38 N6 C51 C52 75.3(5) . . . . ?
C40 C41 C42 N8 -51.4(5) . . . . ?
C40 C41 C42 C43 -176.7(4) . . . . ?
C40 C41 C42 C57 58.1(5) . . . . ?
C41 C36 C37 C38 -0.5(6) . . . . ?
C41 C40 C39 C38 -0.4(7) . . . . ?
C41 C42 C43 C44 174.4(3) . . . . ?
C41 C42 C43 C48 -10.0(5) . . . . ?
C41 C42 C57 C58 58.9(5) . . . . ?
C41 C42 C57 C62 -120.4(3) . . . . ?
C42 N8 C63 O6 -179.3(3) . . . . ?
C42 N8 C63 C62 -1.3(4) . . . . ?
C42 N8 C64 S2 -36.8(5) . . . . ?
C42 N8 C64 C65 141.9(4) . . . . ?
C42 C43 C44 C45 173.5(4) . . . . ?
C42 C43 C48 O5 6.8(5) . . . . ?
C42 C43 C48 C47 -171.9(4) . . . . ?
C42 C57 C58 C59 179.9(4) . . . . ?
C42 C57 C62 C61 -178.6(4) . . . . ?
C42 C57 C62 C63 3.3(4) . . . . ?
C43 C42 C57 C58 -65.8(5) . . . . ?
C43 C42 C57 C62 114.8(4) . . . . ?
C43 C44 C45 C46 -1.8(6) . . . . ?
C44 C43 C48 O5 -177.3(3) . . . . ?
C44 C43 C48 C47 3.9(6) . . . . ?
C44 C45 C46 N7 -173.9(4) . . . . ?
C44 C45 C46 C47 4.4(6) . . . . ?
C45 C46 C47 C48 -2.9(6) . . . . ?
C46 N7 C53 C54 84.0(6) . . . . ?
C46 N7 C55 C56 92.0(5) . . . . ?
C46 C47 C48 O5 179.8(4) . . . . ?
C46 C47 C48 C43 -1.3(6) . . . . ?
C48 O5 C36 C37 178.6(3) . . . . ?
C48 O5 C36 C41 -3.8(5) . . . . ?
C48 C43 C44 C45 -2.3(6) . . . . ?
C49 N6 C38 C37 169.3(4) . . . . ?
C49 N6 C38 C39 -11.5(6) . . . . ?
C49 N6 C51 C52 -90.4(5) . . . . ?
C51 N6 C38 C37 3.8(6) . . . . ?
C51 N6 C38 C39 -176.9(4) . . . . ?
C51 N6 C49 C50 93.7(5) . . . . ?
C53 N7 C46 C45 1.9(7) . . . . ?
C53 N7 C46 C47 -176.4(4) . . . . ?
C53 N7 C55 C56 -105.0(5) . . . . ?
C55 N7 C46 C45 164.1(4) . . . . ?
C55 N7 C46 C47 -14.2(7) . . . . ?
C55 N7 C53 C54 -78.7(5) . . . . ?
C57 C42 C43 C44 -60.3(4) . . . . ?
C57 C42 C43 C48 115.4(4) . . . . ?
C57 C58 C59 C60 -0.6(7) . . . . ?
C57 C62 C63 O6 176.7(4) . . . . ?
C57 C62 C63 N8 -1.3(4) . . . . ?
C58 C57 C62 C61 2.0(6) . . . . ?
C58 C57 C62 C63 -176.1(4) . . . . ?
C58 C59 C60 C61 0.8(7) . . . . ?
C59 C60 C61 C62 0.3(7) . . . . ?
C60 C61 C62 C57 -1.7(6) . . . . ?
C60 C61 C62 C63 176.0(4) . . . . ?
C61 C62 C63 O6 -1.3(7) . . . . ?
C61 C62 C63 N8 -179.3(4) . . . . ?
C62 C57 C58 C59 -0.8(6) . . . . ?
C63 N8 C42 C41 120.6(3) . . . . ?
C63 N8 C42 C43 -115.0(3) . . . . ?
C63 N8 C42 C57 3.0(4) . . . . ?
C63 N8 C64 S2 137.8(3) . . . . ?
C63 N8 C64 C65 -43.5(6) . . . . ?
C64 S2 N9 C70 0.7(3) . . . . ?
C64 N8 C42 C41 -64.3(4) . . . . ?
C64 N8 C42 C43 60.1(4) . . . . ?
C64 N8 C42 C57 178.1(3) . . . . ?
C64 N8 C63 O6 5.8(6) . . . . ?
C64 N8 C63 C62 -176.2(3) . . . . ?
C64 C65 C66 C67 -178.2(4) . . . . ?
C64 C65 C70 N9 1.0(5) . . . . ?
C64 C65 C70 C69 179.4(4) . . . . ?
C65 C66 C67 N10 -179.5(3) . . . . ?
C65 C66 C67 C68 -0.2(6) . . . . ?
C66 C65 C70 N9 -177.3(4) . . . . ?
C66 C65 C70 C69 1.1(6) . . . . ?
C66 C67 C68 C69 -0.1(7) . . . . ?
C67 C68 C69 C70 0.9(7) . . . . ?
C68 C69 C70 N9 176.9(4) . . . . ?
C68 C69 C70 C65 -1.4(6) . . . . ?
C70 C65 C66 C67 -0.3(6) . . . . ?
C39 C40 C41 C36 0.1(6) . . . . ?
C39 C40 C41 C42 -176.4(4) . . . . ?
